data_2236766
loop_
_publ_author_name
'Ismail, Sharifah Shafiqah'
'Khaledi, Hamid'
'Mohd Ali, Hapipah'

_publ_section_title
;
 5-Methyl-1<i>H</i>-indole-3-carbaldehyde
;
_journal_coeditor_code ZL2498
_journal_issue 9
_journal_name_full 'Acta Crystallographica Section E'
_journal_page_first o2691
_journal_paper_doi 10.1107/S1600536812034873
_journal_volume 68
_journal_year 2012
_chemical_formula_iupac 'C10 H9 N O'
_chemical_formula_moiety 'C10 H9 N O'
_chemical_formula_sum 'C10 H9 N O'
_chemical_formula_weight 159.18
_chemical_name_systematic
;
5-Methyl-1<i>H</i>-indole-3-carbaldehyde
;
_space_group_IT_number 29
_symmetry_cell_setting orthorhombic
_symmetry_space_group_name_Hall 'P 2c -2ac'
_symmetry_space_group_name_H-M 'P c a 21'
_atom_sites_solution_hydrogens geom
_atom_sites_solution_primary direct
_atom_sites_solution_secondary difmap
_audit_creation_method SHELXL-97
_cell_angle_alpha 90.00
_cell_angle_beta 90.00
_cell_angle_gamma 90.00
_cell_formula_units_Z 4
_cell_length_a 16.9456(19)
_cell_length_b 5.7029(6)
_cell_length_c 8.6333(9)
_cell_measurement_reflns_used 1172
_cell_measurement_temperature 296(2)
_cell_measurement_theta_max 22.06
_cell_measurement_theta_min 2.40
_cell_volume 834.31(15)
_computing_cell_refinement 'SAINT (Bruker, 2007)'
_computing_data_collection 'APEX2 (Bruker, 2007)'
_computing_data_reduction 'SAINT (Bruker, 2007)'
_computing_molecular_graphics 'X-SEED (Barbour, 2001)'
_computing_publication_material 'SHELXL97 (Sheldrick, 2008) and publCIF (Westrip, 2010)'
_computing_structure_refinement 'SHELXL97 (Sheldrick, 2008)'
_computing_structure_solution 'SHELXS97 (Sheldrick, 2008)'
_diffrn_ambient_temperature 296(2)
_diffrn_measured_fraction_theta_full 0.997
_diffrn_measured_fraction_theta_max 0.997
_diffrn_measurement_device_type 'Bruker APEXII CCD'
_diffrn_measurement_method '\f and \w scans'
_diffrn_radiation_monochromator graphite
_diffrn_radiation_source 'fine-focus sealed tube'
_diffrn_radiation_type MoK\a
_diffrn_radiation_wavelength 0.71073
_diffrn_reflns_av_R_equivalents 0.0390
_diffrn_reflns_av_sigmaI/netI 0.0331
_diffrn_reflns_limit_h_max 13
_diffrn_reflns_limit_h_min -22
_diffrn_reflns_limit_k_max 7
_diffrn_reflns_limit_k_min -7
_diffrn_reflns_limit_l_max 11
_diffrn_reflns_limit_l_min -11
_diffrn_reflns_number 5499
_diffrn_reflns_theta_full 28.75
_diffrn_reflns_theta_max 28.75
_diffrn_reflns_theta_min 2.40
_exptl_absorpt_coefficient_mu 0.083
_exptl_absorpt_correction_T_max 0.9959
_exptl_absorpt_correction_T_min 0.9621
_exptl_absorpt_correction_type multi-scan
_exptl_absorpt_process_details '(SADABS; Sheldrick, 1996)'
_exptl_crystal_colour Yellow
_exptl_crystal_density_diffrn 1.267
_exptl_crystal_density_method 'not measured'
_exptl_crystal_description Lath
_exptl_crystal_F_000 336
_exptl_crystal_size_max 0.47
_exptl_crystal_size_mid 0.15
_exptl_crystal_size_min 0.05
_refine_diff_density_max 0.115
_refine_diff_density_min -0.143
_refine_ls_extinction_method none
_refine_ls_goodness_of_fit_ref 0.979
_refine_ls_hydrogen_treatment mixed
_refine_ls_matrix_type full
_refine_ls_number_parameters 113
_refine_ls_number_reflns 1147
_refine_ls_number_restraints 1
_refine_ls_restrained_S_all 0.978
_refine_ls_R_factor_all 0.0735
_refine_ls_R_factor_gt 0.0378
_refine_ls_shift/su_max 0.000
_refine_ls_shift/su_mean 0.000
_refine_ls_structure_factor_coef Fsqd
_refine_ls_weighting_details 'calc w=1/[\s^2^(Fo^2^)+(0.0596P)^2^] where P=(Fo^2^+2Fc^2^)/3'
_refine_ls_weighting_scheme calc
_refine_ls_wR_factor_gt 0.0892
_refine_ls_wR_factor_ref 0.1070
_reflns_number_gt 717
_reflns_number_total 1147
_reflns_threshold_expression I>2sigma(I)
_cod_data_source_file zl2498.cif
_cod_data_source_block I
_cod_database_code 2236766
_cod_database_fobs_code 2236766

loop_
_symmetry_equiv_pos_as_xyz
'x, y, z'
'-x, -y, z+1/2'
'x+1/2, -y, z'
'-x+1/2, y, z+1/2'

loop_
_atom_site_type_symbol
_atom_site_label
_atom_site_fract_x
_atom_site_fract_y
_atom_site_fract_z
_atom_site_U_iso_or_equiv
_atom_site_adp_type
_atom_site_calc_flag
_atom_site_refinement_flags
_atom_site_occupancy
_atom_site_symmetry_multiplicity
O O1 0.27204(11) 1.0610(3) 0.6573(2) 0.0742(6) Uani d . 1 1
N N1 0.29282(16) 0.4126(4) 0.3481(3) 0.0760(7) Uani d . 1 1
H H1N 0.2766(15) 0.285(5) 0.290(5) 0.091 Uiso d . 1 1
C C1 0.2435(2) 0.5303(4) 0.4384(3) 0.0717(8) Uani d . 1 1
H H1 0.1913 0.4879 0.4563 0.086 Uiso calc R 1 1
C C2 0.27969(14) 0.7233(4) 0.5018(3) 0.0587(6) Uani d . 1 1
C C3 0.35916(14) 0.7227(4) 0.4414(3) 0.0535(6) Uani d . 1 1
C C4 0.42432(15) 0.8710(4) 0.4561(3) 0.0554(6) Uani d . 1 1
H H4 0.4212 1.0036 0.5185 0.066 Uiso calc R 1 1
C C5 0.49316(16) 0.8208(4) 0.3782(3) 0.0638(7) Uani d . 1 1
C C6 0.49673(18) 0.6225(5) 0.2839(4) 0.0785(8) Uani d . 1 1
H H6 0.5434 0.5904 0.2311 0.094 Uiso calc R 1 1
C C7 0.4341(2) 0.4736(5) 0.2661(3) 0.0766(8) Uani d . 1 1
H H7 0.4377 0.3422 0.2026 0.092 Uiso calc R 1 1
C C8 0.36502(18) 0.5241(4) 0.3453(3) 0.0626(7) Uani d . 1 1
C C9 0.24192(16) 0.8851(4) 0.6026(3) 0.0640(6) Uani d . 1 1
H H9 0.1897 0.8544 0.6292 0.077 Uiso calc R 1 1
C C10 0.56347(18) 0.9773(6) 0.3966(4) 0.0860(10) Uani d . 1 1
H H10A 0.5654 1.0866 0.3121 0.129 Uiso calc R 1 1
H H10B 0.6107 0.8842 0.3969 0.129 Uiso calc R 1 1
H H10C 0.5595 1.0615 0.4926 0.129 Uiso calc R 1 1

loop_
_atom_site_aniso_label
_atom_site_aniso_U_11
_atom_site_aniso_U_22
_atom_site_aniso_U_33
_atom_site_aniso_U_12
_atom_site_aniso_U_13
_atom_site_aniso_U_23
O1 0.0843(15) 0.0640(9) 0.0743(12) 0.0106(9) 0.0086(10) -0.0101(9)
N1 0.109(2) 0.0565(10) 0.0622(13) -0.0129(12) -0.0146(15) -0.0053(11)
C1 0.0820(19) 0.0660(13) 0.0671(17) -0.0143(15) -0.0109(17) 0.0081(14)
C2 0.0722(18) 0.0533(11) 0.0508(12) -0.0012(11) -0.0030(12) 0.0033(10)
C3 0.0668(17) 0.0499(10) 0.0440(11) 0.0056(10) -0.0070(11) -0.0013(10)
C4 0.0639(16) 0.0528(10) 0.0495(12) 0.0026(11) -0.0052(12) -0.0003(10)
C5 0.0640(18) 0.0699(14) 0.0575(14) 0.0141(12) -0.0022(13) 0.0073(13)
C6 0.081(2) 0.0869(18) 0.0678(16) 0.0295(15) 0.0074(16) 0.0032(15)
C7 0.105(2) 0.0657(14) 0.0590(16) 0.0237(16) 0.0008(17) -0.0133(12)
C8 0.089(2) 0.0488(10) 0.0502(13) 0.0051(12) -0.0112(14) -0.0021(11)
C9 0.0662(17) 0.0683(13) 0.0574(14) 0.0083(14) 0.0013(13) 0.0124(13)
C10 0.068(2) 0.102(2) 0.088(2) 0.0008(17) 0.0032(16) 0.0136(17)

loop_
_atom_type_symbol
_atom_type_description
_atom_type_scat_dispersion_real
_atom_type_scat_dispersion_imag
_atom_type_scat_source
C C 0.0033 0.0016 'International Tables Vol C Tables 4.2.6.8 and 6.1.1.4'
H H 0.0000 0.0000 'International Tables Vol C Tables 4.2.6.8 and 6.1.1.4'
N N 0.0061 0.0033 'International Tables Vol C Tables 4.2.6.8 and 6.1.1.4'
O O 0.0106 0.0060 'International Tables Vol C Tables 4.2.6.8 and 6.1.1.4'

loop_
_geom_angle_atom_site_label_1
_geom_angle_atom_site_label_2
_geom_angle_atom_site_label_3
_geom_angle
C1 N1 C8 109.7(2)
C1 N1 H1N 121.9(18)
C8 N1 H1N 128.1(18)
N1 C1 C2 111.0(3)
N1 C1 H1 124.5
C2 C1 H1 124.5
C1 C2 C9 124.3(3)
C1 C2 C3 105.7(2)
C9 C2 C3 130.0(2)
C4 C3 C8 119.0(2)
C4 C3 C2 134.7(2)
C8 C3 C2 106.3(2)
C5 C4 C3 120.0(2)
C5 C4 H4 120.0
C3 C4 H4 120.0
C4 C5 C6 119.4(3)
C4 C5 C10 119.9(2)
C6 C5 C10 120.7(3)
C7 C6 C5 122.3(3)
C7 C6 H6 118.8
C5 C6 H6 118.8
C6 C7 C8 118.1(2)
C6 C7 H7 121.0
C8 C7 H7 121.0
N1 C8 C7 131.4(2)
N1 C8 C3 107.3(2)
C7 C8 C3 121.2(3)
O1 C9 C2 125.6(3)
O1 C9 H9 117.2
C2 C9 H9 117.2
C5 C10 H10A 109.5
C5 C10 H10B 109.5
H10A C10 H10B 109.5
C5 C10 H10C 109.5
H10A C10 H10C 109.5
H10B C10 H10C 109.5

loop_
_geom_bond_atom_site_label_1
_geom_bond_atom_site_label_2
_geom_bond_distance
O1 C9 1.221(3)
N1 C1 1.326(4)
N1 C8 1.379(4)
N1 H1N 0.93(3)
C1 C2 1.374(3)
C1 H1 0.9300
C2 C9 1.421(3)
C2 C3 1.444(3)
C3 C4 1.397(3)
C3 C8 1.408(3)
C4 C5 1.377(3)
C4 H4 0.9300
C5 C6 1.395(4)
C5 C10 1.497(4)
C6 C7 1.368(4)
C6 H6 0.9300
C7 C8 1.385(4)
C7 H7 0.9300
C9 H9 0.9300
C10 H10A 0.9600
C10 H10B 0.9600
C10 H10C 0.9600

loop_
_geom_hbond_atom_site_label_D
_geom_hbond_atom_site_label_H
_geom_hbond_atom_site_label_A
_geom_hbond_site_symmetry_A
_geom_hbond_distance_DH
_geom_hbond_distance_HA
_geom_hbond_distance_DA
_geom_hbond_angle_DHA
N1 H1N O1 4_544 0.93(3) 1.90(3) 2.818(3) 169(3)
C9 H9 Cg 4_555 0.93 2.91 3.312(3) 107

loop_
_cod_related_entry_id
_cod_related_entry_database
_cod_related_entry_code
1 ChemSpider 227492
